data_1000067
loop_
_publ_author_name
'Le Bail, A'
'Duroy, H'
'Fourquet, J L'

_publ_section_title
;
Ab-initio structure determination of Li Sb W O~6~ by X-ray powder
diffraction
;
_journal_coden_ASTM MRBUAC
_journal_name_full 'Materials Research Bulletin'
_journal_page_first 447
_journal_page_last 452
_journal_paper_doi 10.1016/0025-5408(88)90019-0
_journal_volume 23
_journal_year 1988
_chemical_formula_structural 'Li Sb W O6'
_chemical_formula_sum 'Li O6 Sb W'
_chemical_name_systematic 'Lithium antimony(V) tungstate'
_space_group_IT_number 60
_symmetry_cell_setting orthorhombic
_symmetry_Int_Tables_number 60
_symmetry_space_group_name_Hall '-P 2n 2ab'
_symmetry_space_group_name_H-M 'P b c n'
_cell_angle_alpha 90
_cell_angle_beta 90
_cell_angle_gamma 90
_cell_formula_units_Z 4
_cell_length_a 4.6664(1)
_cell_length_b 17.4435(5)
_cell_length_c 4.9941(2)
_cell_volume 406.5
_exptl_crystal_density_meas 6.68
_refine_ls_R_factor_all 0.0516
_cod_database_code 1000067

loop_
_symmetry_equiv_pos_as_xyz
x,y,z
1/2-x,1/2-y,1/2+z
1/2+x,1/2-y,-z
-x,y,1/2-z
-x,-y,-z
1/2+x,1/2+y,1/2-z
1/2-x,1/2+y,z
x,-y,1/2+z

loop_
_atom_site_label
_atom_site_type_symbol
_atom_site_symmetry_multiplicity
_atom_site_Wyckoff_symbol
_atom_site_fract_x
_atom_site_fract_y
_atom_site_fract_z
_atom_site_occupancy
_atom_site_attached_hydrogens
_atom_site_calc_flag
Li1 Li1+ 4 c 0. 0.0569(14) 0.25 1. 0 d
Sb1 Sb5+ 4 c 0. 0.7184(1) 0.25 1. 0 d
W1 W6+ 4 c 0. 0.3980(1) 0.25 1. 0 d
O1 O2- 8 d 0.2146(14) 0.3652(5) 0.5684(14) 1. 0 d
O2 O2- 8 d 0.2379(11) 0.0413(5) 0.6065(14) 1. 0 d
O3 O2- 8 d 0.2562(16) 0.2069(5) 0.5755(14) 1. 0 d

loop_
_atom_type_symbol
_atom_type_oxidation_number
Li1+ 1.000
Sb5+ 5.000
W6+ 6.000
O2- -2.000
